data_7154983
loop_
_publ_author_name
'Arai, Midori A.'
'Kofuji, Yuuki'
'Tanaka, Yuuki'
'Yanase, Natsuki'
'Yamaku, Kazuki'
'Fuentes, Rolly G.'
'Karmakar, Utpal Kumar'
'Ishibashi, Masami'

_publ_section_title
;
 Synthesis of rocaglamide derivatives and evaluation of their Wnt signal
 inhibitory activities.
;
_journal_issue 11
_journal_name_full 'Organic &amp; biomolecular chemistry'
_journal_page_first 3061
_journal_page_last 3068
_journal_paper_doi 10.1039/c5ob02537k
_journal_volume 14
_journal_year 2016
_chemical_formula_sum 'C25 H24 O7 S'
_chemical_formula_weight 468.50
_chemical_name_systematic 'rocaglamide 22a'
_space_group_IT_number 61
_symmetry_cell_setting orthorhombic
_symmetry_space_group_name_Hall '-P 2ac 2ab'
_symmetry_space_group_name_H-M 'P b c a'
_atom_sites_solution_hydrogens geom
_atom_sites_solution_primary direct
_atom_sites_solution_secondary difmap
_audit_creation_method SHELXL-97
_audit_update_record
;
2015-12-04 deposited with the CCDC.
2016-02-15 downloaded from the CCDC.
;
_cell_angle_alpha 90.00
_cell_angle_beta 90.00
_cell_angle_gamma 90.00
_cell_formula_units_Z 8
_cell_length_a 9.8131(3)
_cell_length_b 20.4457(5)
_cell_length_c 21.4000(6)
_cell_measurement_reflns_used 7787
_cell_measurement_temperature 173
_cell_measurement_theta_max 67.58
_cell_measurement_theta_min 4.13
_cell_volume 4293.6(2)
_computing_cell_refinement 'APEX2 (Bruker AXS, 2006)'
_computing_data_collection 'APEX2 (Bruker AXS, 2006)'
_computing_data_reduction 'SAINT (Bruker AXS, 2004)'
_computing_molecular_graphics 'XSHEL (Bruker AXS,2002)'
_computing_publication_material 'XCIF (Bruker AXS, 2001)'
_computing_structure_refinement 'SHELXL-97 (Sheldrick, 1997)'
_computing_structure_solution 'SHELXS-97 (Sheldrick, 1997)'
_diffrn_ambient_temperature 173
_diffrn_detector_area_resol_mean 8.333
_diffrn_measured_fraction_theta_full 0.983
_diffrn_measured_fraction_theta_max 0.983
_diffrn_measurement_device_type 'Bruker APEXII CCD area detector'
_diffrn_measurement_method 'phi and omega scans'
_diffrn_radiation_monochromator 'Bruker Helios multilayer confocal mirror'
_diffrn_radiation_source 'Bruker TXS fine-focus rotating anode'
_diffrn_radiation_type CuK\a
_diffrn_radiation_wavelength 1.54178
_diffrn_reflns_av_R_equivalents 0.0174
_diffrn_reflns_av_sigmaI/netI 0.0158
_diffrn_reflns_limit_h_max 9
_diffrn_reflns_limit_h_min -11
_diffrn_reflns_limit_k_max 23
_diffrn_reflns_limit_k_min -24
_diffrn_reflns_limit_l_max 23
_diffrn_reflns_limit_l_min -25
_diffrn_reflns_number 14098
_diffrn_reflns_theta_full 68.11
_diffrn_reflns_theta_max 68.11
_diffrn_reflns_theta_min 4.13
_exptl_absorpt_coefficient_mu 1.744
_exptl_absorpt_correction_T_max 0.7217
_exptl_absorpt_correction_T_min 0.3359
_exptl_absorpt_correction_type empirical
_exptl_absorpt_process_details
;
SADABS Sheldrick 1996
;
_exptl_crystal_colour colourless
_exptl_crystal_density_diffrn 1.450
_exptl_crystal_density_method 'not measured'
_exptl_crystal_description prismatic
_exptl_crystal_F_000 1968
_exptl_crystal_size_max 0.80
_exptl_crystal_size_mid 0.20
_exptl_crystal_size_min 0.20
_refine_diff_density_max 0.337
_refine_diff_density_min -0.252
_refine_diff_density_rms 0.049
_refine_ls_extinction_method none
_refine_ls_goodness_of_fit_ref 1.035
_refine_ls_hydrogen_treatment constr
_refine_ls_matrix_type full
_refine_ls_number_parameters 355
_refine_ls_number_reflns 3851
_refine_ls_number_restraints 0
_refine_ls_restrained_S_all 1.035
_refine_ls_R_factor_all 0.0404
_refine_ls_R_factor_gt 0.0374
_refine_ls_shift/su_max 0.000
_refine_ls_shift/su_mean 0.000
_refine_ls_structure_factor_coef Fsqd
_refine_ls_weighting_details 'calc w=1/[\s^2^(Fo^2^)+(0.0672P)^2^+1.5656P] where P=(Fo^2^+2Fc^2^)/3'
_refine_ls_weighting_scheme calc
_refine_ls_wR_factor_gt 0.0999
_refine_ls_wR_factor_ref 0.1030
_reflns_number_gt 3510
_reflns_number_total 3851
_reflns_threshold_expression >2sigma(I)
_cod_data_source_file c5ob02537k2.cif
_cod_data_source_block p
_cod_depositor_comments
;
The following automatic conversions were performed:

'_symmetry_cell_setting' value 'Orthorhombic' changed to
'orthorhombic' according to
/usr/data/users/saulius/crontab/automatic-downloads/rss-feeds/RSC/lib/dictionaries/cif_core.dic
dictionary named 'cif_core.dic' version 2.4.2 from 2011-04-26.

Automatic conversion script
Id: cif_fix_values 4268 2015-11-12 08:31:59Z antanas 

 Adding full bibliography for 7154982--7154984.cif.
;
_cod_original_sg_symbol_H-M 'Pbca '
_cod_database_code 7154983

loop_
_symmetry_equiv_pos_as_xyz
'x, y, z'
'-x+1/2, -y, z+1/2'
'-x, y+1/2, -z+1/2'
'x+1/2, -y+1/2, -z'
'-x, -y, -z'
'x-1/2, y, -z-1/2'
'x, -y-1/2, z-1/2'
'-x-1/2, y-1/2, z'

loop_
_atom_site_label
_atom_site_type_symbol
_atom_site_fract_x
_atom_site_fract_y
_atom_site_fract_z
_atom_site_U_iso_or_equiv
_atom_site_adp_type
_atom_site_occupancy
_atom_site_symmetry_multiplicity
_atom_site_calc_flag
_atom_site_refinement_flags
C2 C -0.01590(15) 0.25525(7) 0.30174(6) 0.0224(3) Uani 1 1 d .
C3 C -0.13777(15) 0.28091(7) 0.32349(7) 0.0243(3) Uani 1 1 d .
C4 C -0.20766(15) 0.24901(7) 0.37181(7) 0.0241(3) Uani 1 1 d .
C5 C -0.15932(15) 0.19204(7) 0.39916(7) 0.0248(3) Uani 1 1 d .
C6 C -0.03463(15) 0.16974(7) 0.37698(7) 0.0226(3) Uani 1 1 d .
C7 C 0.03855(14) 0.19951(7) 0.33011(7) 0.0219(3) Uani 1 1 d .
C8 C 0.16617(14) 0.16200(7) 0.31690(7) 0.0217(3) Uani 1 1 d .
C9 C 0.15487(14) 0.10429(7) 0.36690(7) 0.0212(3) Uani 1 1 d .
C10 C 0.17335(16) 0.12828(7) 0.25219(7) 0.0239(3) Uani 1 1 d .
C11 C 0.22095(14) 0.05820(7) 0.26689(7) 0.0219(3) Uani 1 1 d .
C12 C 0.14274(14) 0.04116(7) 0.32699(6) 0.0212(3) Uani 1 1 d .
C13 C 0.17899(14) -0.02174(7) 0.36043(7) 0.0222(3) Uani 1 1 d .
C14 C 0.10374(16) -0.03971(8) 0.41311(8) 0.0296(3) Uani 1 1 d .
C15 C 0.13153(18) -0.09684(9) 0.44526(8) 0.0353(4) Uani 1 1 d .
C16 C 0.23600(18) -0.13745(8) 0.42540(8) 0.0328(4) Uani 1 1 d .
C17 C 0.28392(16) -0.06246(7) 0.34157(7) 0.0269(3) Uani 1 1 d .
C18 C 0.18885(15) 0.01348(7) 0.21307(7) 0.0247(3) Uani 1 1 d .
C19 C 0.2436(2) -0.01229(11) 0.10905(8) 0.0452(5) Uani 1 1 d .
H19A H 0.2775 -0.0570 0.1149 0.068 Uiso 1 1 calc R
H19B H 0.2896 0.0078 0.0732 0.068 Uiso 1 1 calc R
H19C H 0.1452 -0.0134 0.1014 0.068 Uiso 1 1 calc R
C20 C 0.26532(15) 0.10426(7) 0.41545(7) 0.0238(3) Uani 1 1 d .
C21 C 0.39283(16) 0.07814(8) 0.41485(8) 0.0289(3) Uani 1 1 d .
C22 C 0.46652(17) 0.09071(8) 0.47052(8) 0.0327(4) Uani 1 1 d .
C23 C 0.39528(19) 0.12677(9) 0.51207(8) 0.0365(4) Uani 1 1 d .
C24 C 0.00085(19) 0.33656(8) 0.22227(8) 0.0330(4) Uani 1 1 d .
H24A H -0.0890 0.3259 0.2051 0.049 Uiso 1 1 calc R
H24B H 0.0617 0.3501 0.1883 0.049 Uiso 1 1 calc R
H24C H -0.0080 0.3723 0.2525 0.049 Uiso 1 1 calc R
C25 C -0.42284(16) 0.24034(8) 0.42284(8) 0.0339(4) Uani 1 1 d .
H25A H -0.4365 0.1985 0.4013 0.051 Uiso 1 1 calc R
H25B H -0.5097 0.2639 0.4252 0.051 Uiso 1 1 calc R
H25C H -0.3886 0.2322 0.4651 0.051 Uiso 1 1 calc R
C26 C 0.31237(18) -0.11982(8) 0.37404(8) 0.0318(4) Uani 1 1 d .
H1 H -0.1765(19) 0.3186(9) 0.3047(9) 0.030(4) Uiso 1 1 d .
H2 H -0.2105(18) 0.1695(9) 0.4331(9) 0.026(4) Uiso 1 1 d .
H3 H 0.3168(18) 0.0590(8) 0.2726(7) 0.018(4) Uiso 1 1 d .
H4 H 0.2368(18) 0.1508(8) 0.2264(8) 0.021(4) Uiso 1 1 d .
H5 H 0.430(2) 0.0548(10) 0.3805(10) 0.042(5) Uiso 1 1 d .
H6 H 0.0502(18) 0.0384(8) 0.3171(8) 0.021(4) Uiso 1 1 d .
H7 H 0.031(2) -0.0118(9) 0.4273(9) 0.034(5) Uiso 1 1 d .
H8 H 0.387(2) -0.1463(10) 0.3605(10) 0.041(5) Uiso 1 1 d .
H9 H 0.341(2) -0.0513(10) 0.3051(10) 0.040(5) Uiso 1 1 d .
H10 H 0.078(2) -0.1079(10) 0.4814(10) 0.045(6) Uiso 1 1 d .
H11 H 0.256(2) -0.1776(10) 0.4467(9) 0.036(5) Uiso 1 1 d .
H12 H 0.556(2) 0.0747(10) 0.4786(10) 0.044(6) Uiso 1 1 d .
H13 H 0.416(3) 0.1395(11) 0.5526(12) 0.056(7) Uiso 1 1 d .
O1 O 0.02686(10) 0.11492(5) 0.40058(5) 0.0244(2) Uani 1 1 d .
O2 O 0.05650(11) 0.27996(5) 0.25278(5) 0.0271(2) Uani 1 1 d .
O3 O -0.32639(11) 0.27878(5) 0.38911(5) 0.0300(3) Uani 1 1 d .
O4 O 0.28891(11) 0.19892(5) 0.32370(5) 0.0264(2) Uani 1 1 d .
H4A H 0.2901 0.2168 0.3591 0.040 Uiso 1 1 calc R
O5 O 0.04398(12) 0.12197(5) 0.22279(5) 0.0312(3) Uani 1 1 d .
H5A H 0.0109 0.1593 0.2165 0.047 Uiso 1 1 calc R
O6 O 0.10027(14) -0.02684(6) 0.21211(5) 0.0404(3) Uani 1 1 d .
O7 O 0.27096(12) 0.02558(6) 0.16443(5) 0.0351(3) Uani 1 1 d .
S1 S 0.23587(5) 0.14511(2) 0.484644(18) 0.03605(14) Uani 1 1 d .

loop_
_atom_site_aniso_label
_atom_site_aniso_U_11
_atom_site_aniso_U_22
_atom_site_aniso_U_33
_atom_site_aniso_U_23
_atom_site_aniso_U_13
_atom_site_aniso_U_12
C2 0.0261(7) 0.0210(7) 0.0202(7) -0.0017(6) -0.0025(5) -0.0006(5)
C3 0.0269(8) 0.0223(7) 0.0238(7) -0.0021(6) -0.0037(6) 0.0038(6)
C4 0.0231(7) 0.0256(7) 0.0236(7) -0.0068(6) -0.0024(6) 0.0033(6)
C5 0.0250(7) 0.0271(7) 0.0222(7) -0.0009(6) 0.0013(6) 0.0007(6)
C6 0.0253(7) 0.0200(7) 0.0225(7) -0.0016(6) -0.0019(5) 0.0019(5)
C7 0.0231(7) 0.0201(7) 0.0225(7) -0.0020(6) -0.0008(5) 0.0002(5)
C8 0.0219(7) 0.0194(7) 0.0238(7) 0.0028(6) 0.0007(5) -0.0005(5)
C9 0.0208(7) 0.0214(7) 0.0213(7) 0.0017(5) 0.0028(5) 0.0022(5)
C10 0.0272(8) 0.0219(7) 0.0224(7) 0.0026(6) 0.0030(6) 0.0005(6)
C11 0.0211(7) 0.0216(7) 0.0229(7) 0.0006(6) 0.0012(5) -0.0003(5)
C12 0.0190(7) 0.0218(7) 0.0227(7) 0.0010(6) -0.0005(5) -0.0007(5)
C13 0.0216(7) 0.0202(7) 0.0248(7) -0.0005(6) -0.0027(5) -0.0026(5)
C14 0.0276(8) 0.0287(8) 0.0326(8) 0.0060(7) 0.0046(6) 0.0023(6)
C15 0.0361(9) 0.0365(9) 0.0332(9) 0.0114(7) 0.0017(7) -0.0014(7)
C16 0.0405(9) 0.0238(8) 0.0340(9) 0.0069(7) -0.0097(7) 0.0006(6)
C17 0.0295(8) 0.0258(8) 0.0254(8) -0.0002(6) 0.0004(6) 0.0018(6)
C18 0.0267(8) 0.0220(7) 0.0255(8) 0.0008(6) -0.0007(6) 0.0020(6)
C19 0.0432(10) 0.0633(13) 0.0290(9) -0.0173(9) 0.0008(7) 0.0074(9)
C20 0.0299(8) 0.0206(7) 0.0209(7) 0.0010(6) 0.0000(6) -0.0005(6)
C21 0.0277(8) 0.0295(8) 0.0296(8) -0.0030(6) -0.0026(6) 0.0004(6)
C22 0.0297(8) 0.0340(8) 0.0345(8) 0.0035(7) -0.0078(7) -0.0022(7)
C23 0.0425(10) 0.0410(9) 0.0259(8) -0.0005(7) -0.0081(7) -0.0049(8)
C24 0.0431(9) 0.0261(8) 0.0298(8) 0.0061(7) 0.0047(7) 0.0101(7)
C25 0.0233(8) 0.0364(9) 0.0418(9) -0.0020(7) 0.0036(6) 0.0022(6)
C26 0.0359(9) 0.0263(8) 0.0332(9) -0.0033(7) -0.0057(7) 0.0078(7)
O1 0.0244(5) 0.0240(5) 0.0249(5) 0.0048(4) 0.0058(4) 0.0052(4)
O2 0.0307(6) 0.0241(5) 0.0265(5) 0.0056(4) 0.0037(4) 0.0054(4)
O3 0.0263(6) 0.0318(6) 0.0317(6) 0.0017(5) 0.0047(4) 0.0091(4)
O4 0.0247(5) 0.0250(5) 0.0296(6) 0.0007(4) -0.0013(4) -0.0044(4)
O5 0.0363(6) 0.0298(6) 0.0276(6) -0.0010(5) -0.0091(5) 0.0077(5)
O6 0.0516(8) 0.0368(6) 0.0328(6) -0.0017(5) -0.0028(5) -0.0199(6)
O7 0.0331(6) 0.0458(7) 0.0264(6) -0.0098(5) 0.0063(5) -0.0039(5)
S1 0.0397(3) 0.0447(3) 0.0237(2) -0.00851(17) -0.00169(15) 0.00779(17)

loop_
_atom_type_symbol
_atom_type_description
_atom_type_scat_dispersion_real
_atom_type_scat_dispersion_imag
_atom_type_scat_source
C C 0.0181 0.0091 'International Tables Vol C Tables 4.2.6.8 and 6.1.1.4'
H H 0.0000 0.0000 'International Tables Vol C Tables 4.2.6.8 and 6.1.1.4'
O O 0.0492 0.0322 'International Tables Vol C Tables 4.2.6.8 and 6.1.1.4'
S S 0.3331 0.5567 'International Tables Vol C Tables 4.2.6.8 and 6.1.1.4'

loop_
_geom_angle_atom_site_label_1
_geom_angle_atom_site_label_2
_geom_angle_atom_site_label_3
_geom_angle
O2 C2 C3 124.57(13)
O2 C2 C7 115.91(13)
C3 C2 C7 119.51(13)
C2 C3 C4 119.59(14)
C2 C3 H1 120.7(12)
C4 C3 H1 119.6(12)
O3 C4 C5 123.47(14)
O3 C4 C3 114.21(13)
C5 C4 C3 122.31(14)
C4 C5 C6 115.63(14)
C4 C5 H2 121.6(11)
C6 C5 H2 122.8(11)
O1 C6 C7 113.64(12)
O1 C6 C5 122.05(13)
C7 C6 C5 124.31(14)
C6 C7 C2 118.56(13)
C6 C7 C8 110.37(12)
C2 C7 C8 131.02(13)
O4 C8 C7 114.57(12)
O4 C8 C10 106.73(11)
C7 C8 C10 115.81(12)
O4 C8 C9 112.38(11)
C7 C8 C9 101.20(11)
C10 C8 C9 105.86(11)
O1 C9 C20 106.18(11)
O1 C9 C12 109.17(11)
C20 C9 C12 115.84(12)
O1 C9 C8 106.24(10)
C20 C9 C8 114.44(12)
C12 C9 C8 104.54(11)
O5 C10 C11 106.07(12)
O5 C10 C8 113.28(12)
C11 C10 C8 104.21(11)
O5 C10 H4 111.8(10)
C11 C10 H4 111.7(10)
C8 C10 H4 109.5(10)
C18 C11 C12 113.47(12)
C18 C11 C10 110.23(12)
C12 C11 C10 103.32(11)
C18 C11 H3 108.5(10)
C12 C11 H3 113.1(10)
C10 C11 H3 108.1(10)
C13 C12 C11 118.07(12)
C13 C12 C9 115.35(12)
C11 C12 C9 103.50(11)
C13 C12 H6 106.5(10)
C11 C12 H6 108.0(10)
C9 C12 H6 104.5(10)
C17 C13 C14 118.06(14)
C17 C13 C12 123.22(13)
C14 C13 C12 118.73(13)
C15 C14 C13 121.29(15)
C15 C14 H7 119.2(11)
C13 C14 H7 119.5(11)
C14 C15 C16 119.96(16)
C14 C15 H10 119.4(13)
C16 C15 H10 120.7(13)
C26 C16 C15 119.34(15)
C26 C16 H11 119.5(12)
C15 C16 H11 121.2(12)
C13 C17 C26 120.71(15)
C13 C17 H9 120.8(12)
C26 C17 H9 118.5(12)
O6 C18 O7 123.38(14)
O6 C18 C11 125.69(14)
O7 C18 C11 110.90(12)
O7 C19 H19A 109.5
O7 C19 H19B 109.5
H19A C19 H19B 109.5
O7 C19 H19C 109.5
H19A C19 H19C 109.5
H19B C19 H19C 109.5
C21 C20 C9 131.11(14)
C21 C20 S1 110.63(12)
C9 C20 S1 118.24(11)
C20 C21 C22 112.96(15)
C20 C21 H5 123.9(13)
C22 C21 H5 123.2(13)
C23 C22 C21 112.85(15)
C23 C22 H12 123.0(13)
C21 C22 H12 124.1(13)
C22 C23 S1 111.53(13)
C22 C23 H13 130.9(16)
S1 C23 H13 117.4(16)
O2 C24 H24A 109.5
O2 C24 H24B 109.5
H24A C24 H24B 109.5
O2 C24 H24C 109.5
H24A C24 H24C 109.5
H24B C24 H24C 109.5
O3 C25 H25A 109.5
O3 C25 H25B 109.5
H25A C25 H25B 109.5
O3 C25 H25C 109.5
H25A C25 H25C 109.5
H25B C25 H25C 109.5
C16 C26 C17 120.63(16)
C16 C26 H8 120.7(12)
C17 C26 H8 118.7(12)
C6 O1 C9 108.54(10)
C2 O2 C24 116.74(12)
C4 O3 C25 117.25(12)
C8 O4 H4A 109.5
C10 O5 H5A 109.5
C18 O7 C19 115.33(13)
C23 S1 C20 92.02(8)

loop_
_geom_bond_atom_site_label_1
_geom_bond_atom_site_label_2
_geom_bond_distance
C2 O2 1.3630(18)
C2 C3 1.386(2)
C2 C7 1.397(2)
C3 C4 1.402(2)
C3 H1 0.949(19)
C4 O3 1.3656(18)
C4 C5 1.387(2)
C5 C6 1.389(2)
C5 H2 0.996(19)
C6 O1 1.3695(17)
C6 C7 1.376(2)
C7 C8 1.495(2)
C8 O4 1.4289(17)
C8 C10 1.549(2)
C8 C9 1.5967(19)
C9 O1 1.4645(17)
C9 C20 1.501(2)
C9 C12 1.5523(19)
C10 O5 1.4228(19)
C10 C11 1.540(2)
C10 H4 0.951(18)
C11 C18 1.504(2)
C11 C12 1.5377(19)
C11 H3 0.949(18)
C12 C13 1.5142(19)
C12 H6 0.935(17)
C13 C17 1.384(2)
C13 C14 1.397(2)
C14 C15 1.383(2)
C14 H7 0.96(2)
C15 C16 1.386(3)
C15 H10 0.96(2)
C16 C26 1.378(3)
C16 H11 0.96(2)
C17 C26 1.391(2)
C17 H9 0.99(2)
C18 O6 1.1982(19)
C18 O7 1.3394(19)
C19 O7 1.441(2)
C19 H19A 0.9800
C19 H19B 0.9800
C19 H19C 0.9800
C20 C21 1.361(2)
C20 S1 1.7244(15)
C21 C22 1.417(2)
C21 H5 0.95(2)
C22 C23 1.350(3)
C22 H12 0.95(2)
C23 S1 1.7122(19)
C23 H13 0.93(2)
C24 O2 1.4364(18)
C24 H24A 0.9800
C24 H24B 0.9800
C24 H24C 0.9800
C25 O3 1.426(2)
C25 H25A 0.9800
C25 H25B 0.9800
C25 H25C 0.9800
C26 H8 0.96(2)
O4 H4A 0.8400
O5 H5A 0.8400

loop_
_geom_torsion_atom_site_label_1
_geom_torsion_atom_site_label_2
_geom_torsion_atom_site_label_3
_geom_torsion_atom_site_label_4
_geom_torsion
O2 C2 C3 C4 176.09(13)
C7 C2 C3 C4 -2.7(2)
C2 C3 C4 O3 -179.86(13)
C2 C3 C4 C5 0.0(2)
O3 C4 C5 C6 -178.10(13)
C3 C4 C5 C6 2.0(2)
C4 C5 C6 O1 178.59(13)
C4 C5 C6 C7 -1.5(2)
O1 C6 C7 C2 178.78(12)
C5 C6 C7 C2 -1.2(2)
O1 C6 C7 C8 1.19(17)
C5 C6 C7 C8 -178.75(13)
O2 C2 C7 C6 -175.64(12)
C3 C2 C7 C6 3.3(2)
O2 C2 C7 C8 1.4(2)
C3 C2 C7 C8 -179.71(14)
C6 C7 C8 O4 -122.24(13)
C2 C7 C8 O4 60.6(2)
C6 C7 C8 C10 112.82(14)
C2 C7 C8 C10 -64.4(2)
C6 C7 C8 C9 -1.09(15)
C2 C7 C8 C9 -178.28(15)
O4 C8 C9 O1 123.35(12)
C7 C8 C9 O1 0.67(13)
C10 C8 C9 O1 -120.51(12)
O4 C8 C9 C20 6.53(17)
C7 C8 C9 C20 -116.15(13)
C10 C8 C9 C20 122.67(13)
O4 C8 C9 C12 -121.25(12)
C7 C8 C9 C12 116.08(12)
C10 C8 C9 C12 -5.10(14)
O4 C8 C10 O5 -146.23(12)
C7 C8 C10 O5 -17.36(17)
C9 C8 C10 O5 93.85(13)
O4 C8 C10 C11 98.95(12)
C7 C8 C10 C11 -132.17(12)
C9 C8 C10 C11 -20.96(14)
O5 C10 C11 C18 41.39(15)
C8 C10 C11 C18 161.21(12)
O5 C10 C11 C12 -80.16(13)
C8 C10 C11 C12 39.65(14)
C18 C11 C12 C13 68.82(16)
C10 C11 C12 C13 -171.83(12)
C18 C11 C12 C9 -162.35(12)
C10 C11 C12 C9 -43.01(13)
O1 C9 C12 C13 -86.94(14)
C20 C9 C12 C13 32.82(17)
C8 C9 C12 C13 159.73(12)
O1 C9 C12 C11 142.58(11)
C20 C9 C12 C11 -97.66(14)
C8 C9 C12 C11 29.25(13)
C11 C12 C13 C17 3.8(2)
C9 C12 C13 C17 -119.21(15)
C11 C12 C13 C14 -176.48(13)
C9 C12 C13 C14 60.47(18)
C17 C13 C14 C15 -0.8(2)
C12 C13 C14 C15 179.50(15)
C13 C14 C15 C16 0.1(3)
C14 C15 C16 C26 0.8(3)
C14 C13 C17 C26 0.5(2)
C12 C13 C17 C26 -179.80(14)
C12 C11 C18 O6 8.9(2)
C10 C11 C18 O6 -106.39(17)
C12 C11 C18 O7 -172.73(12)
C10 C11 C18 O7 71.95(15)
O1 C9 C20 C21 157.50(16)
C12 C9 C20 C21 36.1(2)
C8 C9 C20 C21 -85.65(19)
O1 C9 C20 S1 -24.47(14)
C12 C9 C20 S1 -145.84(11)
C8 C9 C20 S1 92.39(13)
C9 C20 C21 C22 178.58(15)
S1 C20 C21 C22 0.43(18)
C20 C21 C22 C23 -0.9(2)
C21 C22 C23 S1 0.9(2)
C15 C16 C26 C17 -1.1(3)
C13 C17 C26 C16 0.4(2)
C7 C6 O1 C9 -0.69(16)
C5 C6 O1 C9 179.25(13)
C20 C9 O1 C6 122.17(12)
C12 C9 O1 C6 -112.27(12)
C8 C9 O1 C6 -0.05(14)
C3 C2 O2 C24 0.0(2)
C7 C2 O2 C24 178.89(13)
C5 C4 O3 C25 -18.9(2)
C3 C4 O3 C25 160.97(13)
O6 C18 O7 C19 1.7(2)
C11 C18 O7 C19 -176.72(14)
C22 C23 S1 C20 -0.58(14)
C21 C20 S1 C23 0.07(13)
C9 C20 S1 C23 -178.34(12)
